data_7223732
loop_
_publ_author_name
'Nanubolu, Jagadeesh Babu'
'Ravikumar, Krishnan'

_publ_section_title
;
 Correlating the melting point alteration with the supramolecular
 structure in aripiprazole drug cocrystals
;
_journal_issue 6
_journal_name_full CrystEngComm
_journal_page_first 1024
_journal_paper_doi 10.1039/C5CE02400E
_journal_volume 18
_journal_year 2016
_chemical_formula_moiety 'C23 H27 Cl2 N3 O2, C6 H6 O2'
_chemical_formula_sum 'C29 H33 Cl2 N3 O4'
_chemical_formula_weight 558.48
_chemical_name_systematic '1:1 cocrystal of Aripiprazole and Hydroquinone'
_space_group_crystal_system triclinic
_space_group_IT_number 2
_space_group_name_Hall '-P 1'
_space_group_name_H-M_alt 'P -1'
_symmetry_space_group_name_Hall '-P 1'
_symmetry_space_group_name_H-M 'P -1'
_atom_sites_solution_hydrogens mixed
_audit_creation_method SHELXL-2014/7
_audit_update_record
;
2015-10-13 deposited with the CCDC.
2016-01-05 downloaded from the CCDC.
;
_cell_angle_alpha 96.056(2)
_cell_angle_beta 95.355(2)
_cell_angle_gamma 100.696(2)
_cell_formula_units_Z 2
_cell_length_a 6.9061(8)
_cell_length_b 9.4544(11)
_cell_length_c 22.484(3)
_cell_measurement_reflns_used 4076
_cell_measurement_temperature 293(2)
_cell_measurement_theta_max 22.85
_cell_measurement_theta_min 2.21
_cell_volume 1424.9(3)
_computing_cell_refinement 'Bruker SMART'
_computing_data_collection 'Bruker SMART'
_computing_data_reduction 'Bruker SAINT'
_computing_structure_refinement 'SHELXL-2014/7 (Sheldrick, 2014)'
_computing_structure_solution 'SHELXS-97 (Sheldrick, 1990)'
_diffrn_ambient_temperature 293(2)
_diffrn_measured_fraction_theta_full 0.997
_diffrn_measured_fraction_theta_max 0.995
_diffrn_measurement_device_type 'CCD area detector'
_diffrn_measurement_method 'phi and omega scans'
_diffrn_radiation_type MoK\a
_diffrn_radiation_wavelength 0.71073
_diffrn_reflns_av_R_equivalents 0.0278
_diffrn_reflns_av_unetI/netI 0.0348
_diffrn_reflns_laue_measured_fraction_full 0.997
_diffrn_reflns_laue_measured_fraction_max 0.995
_diffrn_reflns_limit_h_max 8
_diffrn_reflns_limit_h_min -8
_diffrn_reflns_limit_k_max 11
_diffrn_reflns_limit_k_min -11
_diffrn_reflns_limit_l_max 27
_diffrn_reflns_limit_l_min -27
_diffrn_reflns_number 14353
_diffrn_reflns_point_group_measured_fraction_full 0.997
_diffrn_reflns_point_group_measured_fraction_max 0.995
_diffrn_reflns_theta_full 25.242
_diffrn_reflns_theta_max 25.680
_diffrn_reflns_theta_min 1.834
_diffrn_source 'fine-focus sealed tube'
_exptl_absorpt_coefficient_mu 0.267
_exptl_absorpt_correction_T_max 0.974
_exptl_absorpt_correction_T_min 0.889
_exptl_absorpt_correction_type multi-scan
_exptl_absorpt_process_details 'Bruker AXS SADABS program'
_exptl_crystal_density_diffrn 1.302
_exptl_crystal_description Needle
_exptl_crystal_F_000 588
_exptl_crystal_size_max 0.450
_exptl_crystal_size_mid 0.280
_exptl_crystal_size_min 0.100
_refine_diff_density_max 0.399
_refine_diff_density_min -0.211
_refine_diff_density_rms 0.043
_refine_ls_extinction_method none
_refine_ls_goodness_of_fit_ref 1.016
_refine_ls_hydrogen_treatment mixed
_refine_ls_matrix_type full
_refine_ls_number_parameters 355
_refine_ls_number_reflns 5395
_refine_ls_number_restraints 0
_refine_ls_restrained_S_all 1.016
_refine_ls_R_factor_all 0.0827
_refine_ls_R_factor_gt 0.0493
_refine_ls_shift/su_max 0.000
_refine_ls_shift/su_mean 0.000
_refine_ls_structure_factor_coef Fsqd
_refine_ls_weighting_details 'w=1/[\s^2^(Fo^2^)+(0.0659P)^2^+0.2349P] where P=(Fo^2^+2Fc^2^)/3'
_refine_ls_weighting_scheme calc
_refine_ls_wR_factor_gt 0.1177
_refine_ls_wR_factor_ref 0.1348
_reflns_Friedel_coverage 0.000
_reflns_number_gt 3513
_reflns_number_total 5395
_reflns_threshold_expression 'I > 2\s(I)'
_cod_data_source_file c5ce02400e2.cif
_cod_data_source_block AZ62M
_cod_depositor_comments 'Adding full bibliography for 7223729--7223733.cif.'
_cod_database_code 7223732
_shelx_shelxl_version_number 2014/7
_shelx_space_group_comment
;
The symmetry employed for this shelxl refinement is uniquely defined
by the following loop, which should always be used as a source of
symmetry information in preference to the above space-group names.
They are only intended as comments.
;
_shelx_estimated_absorpt_t_min 0.889
_shelx_estimated_absorpt_t_max 0.974
_exptl_absorpt_special_details 'Sheldrick,G.M.,(2003),University of gottingen,Germany'

loop_
_space_group_symop_operation_xyz
'x, y, z'
'-x, -y, -z'

loop_
_atom_site_label
_atom_site_type_symbol
_atom_site_fract_x
_atom_site_fract_y
_atom_site_fract_z
_atom_site_U_iso_or_equiv
_atom_site_adp_type
_atom_site_occupancy
_atom_site_site_symmetry_order
_atom_site_calc_flag
_atom_site_refinement_flags_posn
_atom_site_refinement_flags_adp
C1 C 1.6630(4) 0.7005(3) 0.99305(12) 0.0568(6) Uani 1 1 d . .
C2 C 1.8082(4) 0.8117(4) 0.97045(15) 0.0890(10) Uani 1 1 d . .
H2A H 1.8513 0.7685 0.9342 0.107 Uiso 1 1 calc R U
H2B H 1.9235 0.8414 1.0003 0.107 Uiso 1 1 calc R U
C3 C 1.7302(4) 0.9434(3) 0.95670(14) 0.0757(8) Uani 1 1 d . .
H3A H 1.8210 1.0005 0.9339 0.091 Uiso 1 1 calc R U
H3B H 1.7229 1.0025 0.9941 0.091 Uiso 1 1 calc R U
C4 C 1.5285(4) 0.9034(3) 0.92134(12) 0.0573(6) Uani 1 1 d . .
C5 C 1.4064(3) 0.7725(2) 0.92817(11) 0.0503(6) Uani 1 1 d . .
C6 C 1.2210(3) 0.7303(2) 0.89694(11) 0.0543(6) Uani 1 1 d . .
H6 H 1.1428 0.6417 0.9015 0.065 Uiso 1 1 calc R U
C7 C 1.1496(4) 0.8191(2) 0.85870(11) 0.0551(6) Uani 1 1 d . .
C8 C 1.2669(4) 0.9501(3) 0.85186(13) 0.0695(7) Uani 1 1 d . .
H8 H 1.2202 1.0113 0.8267 0.083 Uiso 1 1 calc R U
C9 C 1.4540(4) 0.9885(3) 0.88293(14) 0.0743(8) Uani 1 1 d . .
H9 H 1.5334 1.0761 0.8776 0.089 Uiso 1 1 calc R U
C10 C 0.8687(4) 0.8619(3) 0.79681(12) 0.0679(7) Uani 1 1 d . .
H10A H 0.9458 0.8906 0.7646 0.081 Uiso 1 1 calc R U
H10B H 0.8598 0.9486 0.8227 0.081 Uiso 1 1 calc R U
C11 C 0.6653(4) 0.7814(3) 0.77117(12) 0.0707(8) Uani 1 1 d . .
H11A H 0.5933 0.8483 0.7534 0.085 Uiso 1 1 calc R U
H11B H 0.5950 0.7456 0.8036 0.085 Uiso 1 1 calc R U
C12 C 0.6658(4) 0.6556(3) 0.72419(11) 0.0632(7) Uani 1 1 d . .
H12A H 0.7300 0.5850 0.7424 0.076 Uiso 1 1 calc R U
H12B H 0.7420 0.6898 0.6926 0.076 Uiso 1 1 calc R U
C13 C 0.4578(4) 0.5829(3) 0.69687(11) 0.0628(7) Uani 1 1 d . .
H13A H 0.3802 0.5557 0.7291 0.075 Uiso 1 1 calc R U
H13B H 0.3977 0.6529 0.6770 0.075 Uiso 1 1 calc R U
C14 C 0.2372(4) 0.3927(3) 0.63149(11) 0.0626(7) Uani 1 1 d . .
H14A H 0.1765 0.4674 0.6154 0.075 Uiso 1 1 calc R U
H14B H 0.1679 0.3622 0.6650 0.075 Uiso 1 1 calc R U
C15 C 0.2145(4) 0.2656(3) 0.58357(11) 0.0630(7) Uani 1 1 d . .
H15A H 0.2675 0.1880 0.6000 0.076 Uiso 1 1 calc R U
H15B H 0.0749 0.2296 0.5697 0.076 Uiso 1 1 calc R U
C16 C 0.5527(4) 0.4900(3) 0.60211(11) 0.0577(6) Uani 1 1 d . .
H16A H 0.6924 0.5246 0.6161 0.069 Uiso 1 1 calc R U
H16B H 0.5031 0.5679 0.5848 0.069 Uiso 1 1 calc R U
C17 C 0.5300(3) 0.3619(3) 0.55424(11) 0.0571(6) Uani 1 1 d . .
H17A H 0.6022 0.3903 0.5210 0.069 Uiso 1 1 calc R U
H17B H 0.5846 0.2850 0.5707 0.069 Uiso 1 1 calc R U
C18 C 0.2759(3) 0.2107(2) 0.47987(10) 0.0480(5) Uani 1 1 d . .
C19 C 0.0970(3) 0.2004(2) 0.44335(11) 0.0494(6) Uani 1 1 d . .
C20 C 0.0501(3) 0.1066(3) 0.39029(11) 0.0543(6) Uani 1 1 d . .
C21 C 0.1803(4) 0.0222(3) 0.37152(12) 0.0611(7) Uani 1 1 d . .
H21 H 0.1483 -0.0416 0.3360 0.073 Uiso 1 1 calc R U
C22 C 0.3572(4) 0.0338(3) 0.40594(13) 0.0658(7) Uani 1 1 d . .
H22 H 0.4474 -0.0215 0.3932 0.079 Uiso 1 1 calc R U
C23 C 0.4049(4) 0.1252(3) 0.45883(12) 0.0602(7) Uani 1 1 d . .
H23 H 0.5267 0.1304 0.4813 0.072 Uiso 1 1 calc R U
C24 C 0.7134(5) 0.2898(3) 0.76203(12) 0.0701(8) Uani 1 1 d . .
C25 C 0.5903(4) 0.3360(3) 0.80106(12) 0.0669(7) Uani 1 1 d . .
H25 H 0.4635 0.3452 0.7862 0.080 Uiso 1 1 calc R U
C26 C 0.6512(4) 0.3692(3) 0.86205(11) 0.0608(6) Uani 1 1 d . .
H26 H 0.5664 0.4018 0.8878 0.073 Uiso 1 1 calc R U
C27 C 0.8368(4) 0.3540(2) 0.88462(11) 0.0542(6) Uani 1 1 d . .
C28 C 0.9587(4) 0.3043(3) 0.84575(12) 0.0664(7) Uani 1 1 d . .
H28 H 1.0838 0.2918 0.8607 0.080 Uiso 1 1 calc R U
C29 C 0.8979(5) 0.2731(3) 0.78525(12) 0.0752(8) Uani 1 1 d . .
H29 H 0.9825 0.2401 0.7596 0.090 Uiso 1 1 calc R U
Cl1 Cl -0.06122(10) 0.31458(8) 0.46317(3) 0.0783(3) Uani 1 1 d . .
Cl2 Cl -0.16940(10) 0.09638(9) 0.34473(3) 0.0823(3) Uani 1 1 d . .
H1N H 1.400(4) 0.617(3) 0.9779(13) 0.085(10) Uiso 1 1 d . .
H3O H 0.582(5) 0.311(4) 0.6907(15) 0.106(12) Uiso 1 1 d . .
H4O H 1.005(4) 0.382(3) 0.9508(13) 0.082(10) Uiso 1 1 d . .
N1 N 1.4761(3) 0.6854(2) 0.96909(11) 0.0637(6) Uani 1 1 d . .
N2 N 0.4459(3) 0.4533(2) 0.65331(8) 0.0543(5) Uani 1 1 d . .
N3 N 0.3207(3) 0.3099(2) 0.53273(8) 0.0510(5) Uani 1 1 d . .
O1 O 1.7152(2) 0.6202(2) 1.02891(9) 0.0723(5) Uani 1 1 d . .
O2 O 0.9615(3) 0.76787(17) 0.83047(8) 0.0662(5) Uani 1 1 d . .
O3 O 0.6592(4) 0.2583(3) 0.70113(9) 0.1095(10) Uani 1 1 d . .
O4 O 0.8898(3) 0.3886(2) 0.94510(9) 0.0790(6) Uani 1 1 d . .

loop_
_atom_site_aniso_label
_atom_site_aniso_U_11
_atom_site_aniso_U_22
_atom_site_aniso_U_33
_atom_site_aniso_U_23
_atom_site_aniso_U_13
_atom_site_aniso_U_12
C1 0.0450(14) 0.0638(15) 0.0566(15) -0.0033(13) 0.0058(12) 0.0043(12)
C2 0.0470(16) 0.111(3) 0.102(2) 0.020(2) 0.0070(16) -0.0068(16)
C3 0.0590(17) 0.0675(17) 0.089(2) -0.0045(15) 0.0139(15) -0.0130(14)
C4 0.0508(14) 0.0482(13) 0.0677(16) -0.0017(12) 0.0148(12) -0.0025(11)
C5 0.0459(13) 0.0464(13) 0.0582(15) 0.0048(11) 0.0130(11) 0.0059(10)
C6 0.0460(13) 0.0456(13) 0.0698(16) 0.0127(11) 0.0062(12) 0.0018(10)
C7 0.0552(15) 0.0494(13) 0.0613(15) 0.0089(11) 0.0112(12) 0.0086(11)
C8 0.0743(19) 0.0530(15) 0.084(2) 0.0221(14) 0.0131(16) 0.0096(13)
C9 0.076(2) 0.0470(14) 0.097(2) 0.0165(15) 0.0219(17) -0.0049(14)
C10 0.085(2) 0.0623(16) 0.0631(16) 0.0147(13) 0.0037(15) 0.0302(15)
C11 0.0777(19) 0.0777(18) 0.0623(17) 0.0064(14) -0.0030(14) 0.0369(15)
C12 0.0707(17) 0.0657(16) 0.0592(16) 0.0160(13) 0.0070(13) 0.0243(13)
C13 0.0700(17) 0.0715(17) 0.0543(15) 0.0149(13) 0.0045(13) 0.0306(14)
C14 0.0574(16) 0.0797(18) 0.0568(16) 0.0229(14) 0.0187(13) 0.0152(13)
C15 0.0560(15) 0.0719(17) 0.0632(17) 0.0238(14) 0.0152(13) 0.0053(13)
C16 0.0505(14) 0.0694(16) 0.0544(15) 0.0175(12) 0.0067(12) 0.0098(12)
C17 0.0468(14) 0.0721(16) 0.0566(15) 0.0173(13) 0.0118(11) 0.0144(12)
C18 0.0446(13) 0.0494(13) 0.0557(14) 0.0193(11) 0.0127(11) 0.0134(10)
C19 0.0400(12) 0.0525(13) 0.0617(15) 0.0135(12) 0.0148(11) 0.0165(10)
C20 0.0488(14) 0.0541(14) 0.0637(16) 0.0161(12) 0.0120(12) 0.0119(11)
C21 0.0685(17) 0.0551(14) 0.0633(16) 0.0084(12) 0.0151(14) 0.0173(13)
C22 0.0691(18) 0.0599(15) 0.0783(19) 0.0098(14) 0.0201(15) 0.0313(13)
C23 0.0549(15) 0.0600(15) 0.0739(18) 0.0187(13) 0.0092(13) 0.0256(12)
C24 0.111(2) 0.0549(15) 0.0496(16) 0.0066(12) -0.0074(16) 0.0380(15)
C25 0.0741(18) 0.0668(16) 0.0633(18) 0.0194(14) -0.0083(14) 0.0242(14)
C26 0.0597(16) 0.0666(16) 0.0590(16) 0.0164(12) 0.0074(13) 0.0154(12)
C27 0.0544(15) 0.0519(13) 0.0521(15) 0.0078(11) -0.0009(12) 0.0026(11)
C28 0.0644(17) 0.0700(17) 0.0649(18) 0.0053(13) -0.0043(14) 0.0209(14)
C29 0.098(2) 0.0752(18) 0.0619(18) 0.0031(14) 0.0079(16) 0.0442(17)
Cl1 0.0556(4) 0.0944(5) 0.0910(5) -0.0051(4) 0.0069(4) 0.0408(4)
Cl2 0.0619(4) 0.1027(6) 0.0802(5) 0.0042(4) -0.0057(4) 0.0215(4)
N1 0.0425(12) 0.0614(14) 0.0814(16) 0.0186(12) -0.0035(11) -0.0045(10)
N2 0.0562(12) 0.0645(13) 0.0477(11) 0.0190(10) 0.0101(9) 0.0177(10)
N3 0.0428(11) 0.0614(12) 0.0525(12) 0.0158(10) 0.0126(9) 0.0116(9)
O1 0.0476(10) 0.0786(12) 0.0843(13) 0.0104(11) -0.0095(9) 0.0044(9)
O2 0.0629(11) 0.0607(10) 0.0746(12) 0.0244(9) -0.0059(9) 0.0091(9)
O3 0.176(3) 0.1086(18) 0.0583(13) -0.0067(11) -0.0202(14) 0.0915(19)
O4 0.0572(13) 0.1169(17) 0.0585(12) 0.0016(11) -0.0035(10) 0.0159(12)

loop_
_atom_type_symbol
_atom_type_description
_atom_type_scat_dispersion_real
_atom_type_scat_dispersion_imag
_atom_type_scat_source
C C 0.0033 0.0016 'International Tables Vol C Tables 4.2.6.8 and 6.1.1.4'
H H 0.0000 0.0000 'International Tables Vol C Tables 4.2.6.8 and 6.1.1.4'
N N 0.0061 0.0033 'International Tables Vol C Tables 4.2.6.8 and 6.1.1.4'
O O 0.0106 0.0060 'International Tables Vol C Tables 4.2.6.8 and 6.1.1.4'
Cl Cl 0.1484 0.1585 'International Tables Vol C Tables 4.2.6.8 and 6.1.1.4'

loop_
_geom_angle_atom_site_label_1
_geom_angle_atom_site_label_2
_geom_angle_atom_site_label_3
_geom_angle
O1 C1 N1 122.3(2)
O1 C1 C2 121.8(2)
N1 C1 C2 115.7(3)
C1 C2 C3 114.2(2)
C1 C2 H2A 108.7
C3 C2 H2A 108.7
C1 C2 H2B 108.7
C3 C2 H2B 108.7
H2A C2 H2B 107.6
C2 C3 C4 111.5(2)
C2 C3 H3A 109.3
C4 C3 H3A 109.3
C2 C3 H3B 109.3
C4 C3 H3B 109.3
H3A C3 H3B 108.0
C9 C4 C5 117.3(2)
C9 C4 C3 124.1(2)
C5 C4 C3 118.6(2)
C6 C5 C4 121.1(2)
C6 C5 N1 120.4(2)
C4 C5 N1 118.5(2)
C5 C6 C7 120.3(2)
C5 C6 H6 119.9
C7 C6 H6 119.9
O2 C7 C8 124.8(2)
O2 C7 C6 115.6(2)
C8 C7 C6 119.6(2)
C9 C8 C7 118.9(2)
C9 C8 H8 120.5
C7 C8 H8 120.5
C4 C9 C8 122.8(2)
C4 C9 H9 118.6
C8 C9 H9 118.6
O2 C10 C11 108.0(2)
O2 C10 H10A 110.1
C11 C10 H10A 110.1
O2 C10 H10B 110.1
C11 C10 H10B 110.1
H10A C10 H10B 108.4
C10 C11 C12 113.6(2)
C10 C11 H11A 108.8
C12 C11 H11A 108.8
C10 C11 H11B 108.8
C12 C11 H11B 108.8
H11A C11 H11B 107.7
C11 C12 C13 111.9(2)
C11 C12 H12A 109.2
C13 C12 H12A 109.2
C11 C12 H12B 109.2
C13 C12 H12B 109.2
H12A C12 H12B 107.9
N2 C13 C12 114.9(2)
N2 C13 H13A 108.5
C12 C13 H13A 108.5
N2 C13 H13B 108.5
C12 C13 H13B 108.5
H13A C13 H13B 107.5
N2 C14 C15 112.1(2)
N2 C14 H14A 109.2
C15 C14 H14A 109.2
N2 C14 H14B 109.2
C15 C14 H14B 109.2
H14A C14 H14B 107.9
N3 C15 C14 109.8(2)
N3 C15 H15A 109.7
C14 C15 H15A 109.7
N3 C15 H15B 109.7
C14 C15 H15B 109.7
H15A C15 H15B 108.2
N2 C16 C17 112.1(2)
N2 C16 H16A 109.2
C17 C16 H16A 109.2
N2 C16 H16B 109.2
C17 C16 H16B 109.2
H16A C16 H16B 107.9
N3 C17 C16 109.53(19)
N3 C17 H17A 109.8
C16 C17 H17A 109.8
N3 C17 H17B 109.8
C16 C17 H17B 109.8
H17A C17 H17B 108.2
C23 C18 C19 116.3(2)
C23 C18 N3 123.9(2)
C19 C18 N3 119.71(19)
C20 C19 C18 121.3(2)
C20 C19 Cl1 119.61(17)
C18 C19 Cl1 118.99(18)
C21 C20 C19 120.6(2)
C21 C20 Cl2 118.3(2)
C19 C20 Cl2 121.10(18)
C22 C21 C20 118.7(2)
C22 C21 H21 120.7
C20 C21 H21 120.7
C21 C22 C23 121.3(2)
C21 C22 H22 119.3
C23 C22 H22 119.3
C22 C23 C18 121.7(2)
C22 C23 H23 119.2
C18 C23 H23 119.2
O3 C24 C25 122.7(3)
O3 C24 C29 118.9(3)
C25 C24 C29 118.4(2)
C24 C25 C26 121.2(3)
C24 C25 H25 119.4
C26 C25 H25 119.4
C27 C26 C25 119.9(3)
C27 C26 H26 120.0
C25 C26 H26 120.0
O4 C27 C26 117.6(2)
O4 C27 C28 123.4(2)
C26 C27 C28 119.0(2)
C29 C28 C27 120.7(3)
C29 C28 H28 119.6
C27 C28 H28 119.6
C28 C29 C24 120.8(3)
C28 C29 H29 119.6
C24 C29 H29 119.6
C1 N1 C5 125.3(2)
C1 N1 H1N 115(2)
C5 N1 H1N 119(2)
C16 N2 C14 109.02(18)
C16 N2 C13 110.7(2)
C14 N2 C13 109.13(19)
C18 N3 C17 116.71(18)
C18 N3 C15 115.14(19)
C17 N3 C15 108.89(18)
C7 O2 C10 118.44(19)
C24 O3 H3O 109(2)
C27 O4 H4O 106(2)

loop_
_geom_bond_atom_site_label_1
_geom_bond_atom_site_label_2
_geom_bond_distance
C1 O1 1.238(3)
C1 N1 1.328(3)
C1 C2 1.478(4)
C2 C3 1.494(4)
C2 H2A 0.9700
C2 H2B 0.9700
C3 C4 1.501(4)
C3 H3A 0.9700
C3 H3B 0.9700
C4 C9 1.369(4)
C4 C5 1.394(3)
C5 C6 1.369(3)
C5 N1 1.407(3)
C6 C7 1.383(3)
C6 H6 0.9300
C7 O2 1.368(3)
C7 C8 1.380(3)
C8 C9 1.376(4)
C8 H8 0.9300
C9 H9 0.9300
C10 O2 1.427(3)
C10 C11 1.498(4)
C10 H10A 0.9700
C10 H10B 0.9700
C11 C12 1.506(4)
C11 H11A 0.9700
C11 H11B 0.9700
C12 C13 1.514(3)
C12 H12A 0.9700
C12 H12B 0.9700
C13 N2 1.470(3)
C13 H13A 0.9700
C13 H13B 0.9700
C14 N2 1.466(3)
C14 C15 1.502(4)
C14 H14A 0.9700
C14 H14B 0.9700
C15 N3 1.471(3)
C15 H15A 0.9700
C15 H15B 0.9700
C16 N2 1.462(3)
C16 C17 1.508(3)
C16 H16A 0.9700
C16 H16B 0.9700
C17 N3 1.456(3)
C17 H17A 0.9700
C17 H17B 0.9700
C18 C23 1.391(3)
C18 C19 1.400(3)
C18 N3 1.406(3)
C19 C20 1.383(3)
C19 Cl1 1.728(2)
C20 C21 1.374(3)
C20 Cl2 1.730(2)
C21 C22 1.364(3)
C21 H21 0.9300
C22 C23 1.369(4)
C22 H22 0.9300
C23 H23 0.9300
C24 O3 1.371(3)
C24 C25 1.371(4)
C24 C29 1.374(4)
C25 C26 1.381(3)
C25 H25 0.9300
C26 C27 1.373(3)
C26 H26 0.9300
C27 O4 1.363(3)
C27 C28 1.375(4)
C28 C29 1.370(4)
C28 H28 0.9300
C29 H29 0.9300
N1 H1N 0.81(3)
O3 H3O 0.83(3)
O4 H4O 0.81(3)

loop_
_geom_torsion_atom_site_label_1
_geom_torsion_atom_site_label_2
_geom_torsion_atom_site_label_3
_geom_torsion_atom_site_label_4
_geom_torsion
O1 C1 C2 C3 -148.9(3)
N1 C1 C2 C3 35.9(4)
C1 C2 C3 C4 -46.2(4)
C2 C3 C4 C9 -153.1(3)
C2 C3 C4 C5 27.8(3)
C9 C4 C5 C6 1.0(4)
C3 C4 C5 C6 -179.9(2)
C9 C4 C5 N1 -177.6(2)
C3 C4 C5 N1 1.6(3)
C4 C5 C6 C7 -1.3(4)
N1 C5 C6 C7 177.2(2)
C5 C6 C7 O2 -178.9(2)
C5 C6 C7 C8 0.5(4)
O2 C7 C8 C9 -179.9(2)
C6 C7 C8 C9 0.7(4)
C5 C4 C9 C8 0.3(4)
C3 C4 C9 C8 -178.8(3)
C7 C8 C9 C4 -1.1(4)
O2 C10 C11 C12 -67.1(3)
C10 C11 C12 C13 -176.6(2)
C11 C12 C13 N2 -176.3(2)
N2 C14 C15 N3 -58.3(3)
N2 C16 C17 N3 59.2(2)
C23 C18 C19 C20 1.9(3)
N3 C18 C19 C20 178.4(2)
C23 C18 C19 Cl1 -174.44(18)
N3 C18 C19 Cl1 2.0(3)
C18 C19 C20 C21 -1.0(4)
Cl1 C19 C20 C21 175.38(19)
C18 C19 C20 Cl2 -178.97(17)
Cl1 C19 C20 Cl2 -2.6(3)
C19 C20 C21 C22 -0.7(4)
Cl2 C20 C21 C22 177.40(19)
C20 C21 C22 C23 1.2(4)
C21 C22 C23 C18 -0.2(4)
C19 C18 C23 C22 -1.4(3)
N3 C18 C23 C22 -177.7(2)
O3 C24 C25 C26 -178.9(3)
C29 C24 C25 C26 1.9(4)
C24 C25 C26 C27 -1.0(4)
C25 C26 C27 O4 179.8(2)
C25 C26 C27 C28 -0.6(4)
O4 C27 C28 C29 -179.1(3)
C26 C27 C28 C29 1.3(4)
C27 C28 C29 C24 -0.3(4)
O3 C24 C29 C28 179.5(3)
C25 C24 C29 C28 -1.2(4)
O1 C1 N1 C5 180.0(2)
C2 C1 N1 C5 -4.8(4)
C6 C5 N1 C1 166.6(2)
C4 C5 N1 C1 -14.8(4)
C17 C16 N2 C14 -55.4(3)
C17 C16 N2 C13 -175.50(18)
C15 C14 N2 C16 55.1(3)
C15 C14 N2 C13 176.1(2)
C12 C13 N2 C16 -61.1(3)
C12 C13 N2 C14 178.9(2)
C23 C18 N3 C17 22.0(3)
C19 C18 N3 C17 -154.2(2)
C23 C18 N3 C15 -107.6(3)
C19 C18 N3 C15 76.3(3)
C16 C17 N3 C18 167.39(19)
C16 C17 N3 C15 -60.2(2)
C14 C15 N3 C18 -166.74(19)
C14 C15 N3 C17 60.0(3)
C8 C7 O2 C10 -7.6(4)
C6 C7 O2 C10 171.8(2)
C11 C10 O2 C7 -179.5(2)
